data_4500698
loop_
_publ_author_name
'Alsobrook, Andrea N.'
'Alekseev, Evgeny V.'
'Depmeier, Wulf'
'Albrecht-Schmitt, Thomas E.'

_publ_section_title
;
 Incorporation of Mn(II) and Fe(II) into Uranyl Carboxyphosphonates
;
_journal_issue 6
_journal_name_full 'Crystal Growth &amp; Design'
_journal_page_first 2358
_journal_paper_doi 10.1021/cg200127a
_journal_volume 11
_journal_year 2011
_chemical_formula_moiety 'C12 H12 Mn4 O57.75 P6 U5'
_chemical_formula_sum 'C12 H12 Mn4 O57.75 P6 U5'
_chemical_formula_weight 2675.95
_chemical_name_systematic
; 
 ? 
;
_space_group_IT_number 2
_symmetry_cell_setting triclinic
_symmetry_space_group_name_Hall '-P 1'
_symmetry_space_group_name_H-M 'P -1'
_atom_sites_solution_hydrogens geom
_atom_sites_solution_primary direct
_atom_sites_solution_secondary difmap
_audit_creation_method SHELXL-97
_cell_angle_alpha 82.7840(10)
_cell_angle_beta 72.1790(10)
_cell_angle_gamma 79.3850(10)
_cell_formula_units_Z 2
_cell_length_a 12.7708(13)
_cell_length_b 14.5298(14)
_cell_length_c 18.8587(19)
_cell_measurement_reflns_used 12450
_cell_measurement_temperature 100(2)
_cell_measurement_theta_max 27.47
_cell_measurement_theta_min 1.43
_cell_volume 3265.5(6)
_computing_cell_refinement 'SMART, SAINT'
_computing_data_collection SMART
_computing_data_reduction SAINT
_computing_molecular_graphics 'SHELXP-97 (Sheldrick, 1997)'
_computing_publication_material 'SHELXL-97 (Sheldrick, 2000)'
_computing_structure_refinement 'SHELXL-97 (Sheldrick, 1997)'
_computing_structure_solution 'SHELXS-97 (Sheldrick, 1990)'
_diffrn_ambient_temperature 100(2)
_diffrn_detector_area_resol_mean 0
_diffrn_measured_fraction_theta_full 0.987
_diffrn_measured_fraction_theta_max 0.987
_diffrn_measurement_device_type 'BRUKER APEX'
_diffrn_measurement_method '0.3 w/exposure'
_diffrn_radiation_monochromator graphite
_diffrn_radiation_source 'fine-focus sealed tube'
_diffrn_radiation_type MoK\a
_diffrn_radiation_wavelength 0.71073
_diffrn_reflns_av_R_equivalents 0.0408
_diffrn_reflns_av_sigmaI/netI 0.0506
_diffrn_reflns_limit_h_max 16
_diffrn_reflns_limit_h_min -16
_diffrn_reflns_limit_k_max 18
_diffrn_reflns_limit_k_min -18
_diffrn_reflns_limit_l_max 24
_diffrn_reflns_limit_l_min -24
_diffrn_reflns_number 38594
_diffrn_reflns_theta_full 27.47
_diffrn_reflns_theta_max 27.47
_diffrn_reflns_theta_min 1.43
_diffrn_standards_decay_% 0
_diffrn_standards_interval_count nm
_diffrn_standards_interval_time nm
_diffrn_standards_number nm
_exptl_absorpt_coefficient_mu 13.356
_exptl_absorpt_correction_T_max 0.522
_exptl_absorpt_correction_T_min 0.307
_exptl_absorpt_correction_type numerical
_exptl_absorpt_process_details SHELXPREP
_exptl_crystal_colour yellow
_exptl_crystal_density_diffrn 2.722
_exptl_crystal_density_meas ?
_exptl_crystal_density_method 'not measured'
_exptl_crystal_description platelet
_exptl_crystal_F_000 2392
_exptl_crystal_size_max 0.09125
_exptl_crystal_size_mid 0.07990
_exptl_crystal_size_min 0.04870
_platon_squeeze_details ' =====END====='
_refine_diff_density_max 7.054
_refine_diff_density_min -2.735
_refine_diff_density_rms 0.304
_refine_ls_extinction_coef 0.00016(3)
_refine_ls_extinction_expression Fc^*^=kFc[1+0.001xFc^2^\l^3^/sin(2\q)]^-1/4^
_refine_ls_extinction_method SHELXL
_refine_ls_goodness_of_fit_ref 0.892
_refine_ls_hydrogen_treatment constr
_refine_ls_matrix_type full
_refine_ls_number_parameters 758
_refine_ls_number_reflns 14768
_refine_ls_number_restraints 0
_refine_ls_restrained_S_all 0.892
_refine_ls_R_factor_all 0.0474
_refine_ls_R_factor_gt 0.0389
_refine_ls_shift/su_max 0.007
_refine_ls_shift/su_mean 0.000
_refine_ls_structure_factor_coef Fsqd
_refine_ls_weighting_details 'calc w=1/[\s^2^(Fo^2^)+(0.0696P)^2^+37.5001P] where P=(Fo^2^+2Fc^2^)/3'
_refine_ls_weighting_scheme calc
_refine_ls_wR_factor_gt 0.1013
_refine_ls_wR_factor_ref 0.1065
_reflns_number_gt 12432
_reflns_number_total 14768
_reflns_threshold_expression >2sigma(I)
_cod_data_source_file cg200127a_si_001.cif
_cod_data_source_block P-1
_cod_depositor_comments
;
The following automatic conversions were performed:

'_exptl_crystal_density_meas' value 'nm' was changed to '?' - the
value is perceived as not measured.

Automatic conversion script
Id: cif_fix_values 3008 2015-01-20 13:52:24Z robertas 
;
_cod_database_code 4500698

loop_
_symmetry_equiv_pos_as_xyz
'x, y, z'
'-x, -y, -z'

loop_
_atom_site_label
_atom_site_type_symbol
_atom_site_fract_x
_atom_site_fract_y
_atom_site_fract_z
_atom_site_U_iso_or_equiv
_atom_site_adp_type
_atom_site_occupancy
_atom_site_symmetry_multiplicity
_atom_site_calc_flag
_atom_site_refinement_flags
U1 U 0.55253(2) 1.577456(19) 0.897460(15) 0.00867(7) Uani 1 1 d .
U2 U 0.53863(2) 1.835367(19) 1.102761(15) 0.01042(7) Uani 1 1 d .
U3 U 0.71362(2) 1.948679(19) 0.736537(15) 0.01046(7) Uani 1 1 d .
U4 U 0.81851(2) 2.165694(19) 0.536000(15) 0.01001(7) Uani 1 1 d .
U5 U 0.86972(2) 1.583505(19) 0.572435(15) 0.00825(7) Uani 1 1 d .
Mn1 Mn -0.02315(13) 1.19063(12) 1.09698(9) 0.0321(4) Uani 1 1 d .
Mn2 Mn 0.04516(14) 1.36389(11) 0.81765(10) 0.0328(4) Uani 1 1 d .
Mn3 Mn 0.38122(10) 1.52975(8) 0.75182(6) 0.0099(2) Uani 1 1 d .
Mn4 Mn 1.43715(9) 1.48159(8) 0.43087(6) 0.0089(2) Uani 1 1 d .
P1 P 0.39749(17) 1.42515(14) 0.91505(11) 0.0108(4) Uani 1 1 d .
P2 P 0.58647(16) 1.64021(13) 0.69554(10) 0.0086(4) Uani 1 1 d .
P3 P 0.64358(16) 1.79968(13) 0.90578(11) 0.0087(4) Uani 1 1 d .
P4 P 0.58954(17) 2.17566(14) 0.70170(11) 0.0114(4) Uani 1 1 d .
P5 P 0.93096(16) 1.80187(13) 0.61351(11) 0.0091(4) Uani 1 1 d .
P6 P 1.17938(16) 1.57443(13) 0.50697(11) 0.0089(4) Uani 1 1 d .
O1 O 0.4211(5) 1.3241(4) 0.9001(3) 0.0170(12) Uani 1 1 d .
O2 O 0.4465(5) 1.4489(4) 0.9744(3) 0.0145(12) Uani 1 1 d .
O3 O 0.4473(5) 1.4900(4) 0.8463(3) 0.0111(11) Uani 1 1 d .
O4 O 0.2228(5) 1.4953(5) 0.8241(3) 0.0223(14) Uani 1 1 d .
O5 O 0.1251(5) 1.3913(5) 0.9000(4) 0.0293(15) Uani 1 1 d .
O6 O 0.5914(5) 1.6322(4) 0.7758(3) 0.0134(11) Uani 1 1 d .
O7 O 0.6980(4) 1.6525(4) 0.6382(3) 0.0128(11) Uani 1 1 d .
O8 O 0.5435(4) 1.5548(4) 0.6801(3) 0.0114(11) Uani 1 1 d .
O9 O 0.3462(6) 1.8287(5) 0.7783(4) 0.0335(17) Uani 1 1 d .
O10 O 0.3386(5) 1.6757(4) 0.7813(3) 0.0169(12) Uani 1 1 d .
O11 O 0.6548(4) 1.6947(4) 0.8991(3) 0.0102(10) Uani 1 1 d .
O12 O 0.7274(5) 1.8466(4) 0.8414(3) 0.0139(11) Uani 1 1 d .
O13 O 0.6555(4) 1.8224(3) 0.9825(3) 0.0022(9) Uiso 1 1 d .
O14 O 0.4221(5) 2.0026(4) 0.9499(3) 0.0148(12) Uani 1 1 d .
O15 O 0.5581(5) 2.0041(4) 0.8455(3) 0.0149(12) Uani 1 1 d .
O16 O 0.6981(5) 2.2017(4) 0.6497(3) 0.0158(12) Uani 1 1 d .
O17 O 0.5723(5) 2.2027(4) 0.7801(3) 0.0164(12) Uani 1 1 d .
O18 O 0.5864(5) 2.0707(4) 0.7012(3) 0.0143(11) Uani 1 1 d .
O19 O 0.5384(5) 2.3774(4) 0.6046(3) 0.0149(12) Uani 1 1 d .
O20 O 0.4062(5) 2.3894(4) 0.7148(3) 0.0202(13) Uani 1 1 d .
O21 O 0.9254(5) 1.6969(4) 0.6218(3) 0.0135(11) Uani 1 1 d .
O22 O 0.8760(5) 1.8476(4) 0.6875(3) 0.0135(11) Uani 1 1 d .
O23 O 1.0519(4) 1.8218(3) 0.5810(3) 0.0022(9) Uiso 1 1 d .
O24 O 0.8817(5) 2.0072(4) 0.4863(3) 0.0144(12) Uani 1 1 d .
O25 O 0.7885(5) 2.0053(4) 0.6047(3) 0.0178(12) Uani 1 1 d .
O26 O 1.1943(5) 1.6752(4) 0.4866(3) 0.0163(12) Uani 1 1 d .
O27 O 1.0653(4) 1.5520(4) 0.5107(3) 0.0116(11) Uani 1 1 d .
O28 O 1.2602(4) 1.5060(4) 0.4510(3) 0.0110(11) Uani 1 1 d .
O29 O 1.3966(5) 1.5292(4) 0.5498(3) 0.0140(11) Uani 1 1 d .
O30 O 1.3127(5) 1.5869(4) 0.6604(3) 0.0184(12) Uani 1 1 d .
O31 O 0.6753(5) 1.4939(4) 0.8747(3) 0.0176(12) Uani 1 1 d .
O32 O 0.4280(5) 1.6593(4) 0.9253(3) 0.0154(12) Uani 1 1 d .
O33 O 0.6519(5) 1.8345(4) 1.1385(3) 0.0183(12) Uani 1 1 d .
O34 O 0.4229(5) 1.8381(4) 1.0691(3) 0.0198(13) Uani 1 1 d .
O35 O 0.6353(5) 1.8739(4) 0.7144(3) 0.0153(12) Uani 1 1 d .
O36 O 0.7895(5) 2.0308(4) 0.7576(4) 0.0206(13) Uani 1 1 d .
O37 O 0.9283(5) 2.1598(4) 0.5754(3) 0.0176(12) Uani 1 1 d .
O38 O 0.7059(5) 2.1686(4) 0.4987(3) 0.0155(12) Uani 1 1 d .
O39 O 0.8854(5) 1.5055(4) 0.6495(3) 0.0163(12) Uani 1 1 d .
O40 O 0.8583(5) 1.6604(4) 0.4925(3) 0.0133(11) Uani 1 1 d .
C1 C 0.2497(7) 1.4593(6) 0.9455(5) 0.0183(17) Uani 1 1 d .
H12A H 0.2178 1.4206 0.9915 0.022 Uiso 1 1 calc R
H12B H 0.2324 1.5258 0.9576 0.022 Uiso 1 1 calc R
C2 C 0.1958(7) 1.4474(6) 0.8850(5) 0.0228(19) Uani 1 1 d .
C3 C 0.4864(7) 1.7413(5) 0.6854(5) 0.0144(16) Uani 1 1 d .
H1A H 0.5216 1.7984 0.6785 0.017 Uiso 1 1 calc R
H1B H 0.4645 1.7378 0.6400 0.017 Uiso 1 1 calc R
C4 C 0.3825(7) 1.7503(6) 0.7522(5) 0.0203(18) Uani 1 1 d .
C5 C 0.5068(6) 1.8540(5) 0.8986(4) 0.0114(15) Uani 1 1 d .
H6A H 0.4969 1.8375 0.8519 0.014 Uiso 1 1 calc R
H6B H 0.4487 1.8297 0.9412 0.014 Uiso 1 1 calc R
C6 C 0.4935(7) 1.9580(6) 0.8986(4) 0.0122(15) Uani 1 1 d .
C7 C 0.4763(7) 2.2366(5) 0.6689(5) 0.0143(16) Uani 1 1 d .
H5A H 0.4834 2.2153 0.6195 0.017 Uiso 1 1 calc R
H5B H 0.4054 2.2209 0.7039 0.017 Uiso 1 1 calc R
C8 C 0.4732(7) 2.3429(6) 0.6619(5) 0.0151(16) Uani 1 1 d .
C9 C 0.8502(7) 1.8565(5) 0.5503(5) 0.0129(15) Uani 1 1 d .
H4A H 0.8865 1.8332 0.5001 0.015 Uiso 1 1 calc R
H4B H 0.7748 1.8385 0.5686 0.015 Uiso 1 1 calc R
C10 C 0.8406(7) 1.9611(5) 0.5449(4) 0.0123(15) Uani 1 1 d .
C11 C 1.1985(6) 1.5403(6) 0.5971(5) 0.0150(16) Uani 1 1 d .
H2A H 1.1395 1.5777 0.6345 0.018 Uiso 1 1 calc R
H2B H 1.1896 1.4734 0.6100 0.018 Uiso 1 1 calc R
C12 C 1.3105(7) 1.5529(5) 0.6024(4) 0.0126(15) Uani 1 1 d .
O1W O -0.0185(8) 1.2671(7) 1.1846(5) 0.050(2) Uani 1 1 d .
O2W O -0.0360(8) 1.1193(7) 1.0060(5) 0.056(2) Uani 1 1 d .
O3W O -0.1730(6) 1.2854(6) 1.0882(5) 0.0407(19) Uani 1 1 d .
O4W O 0.1109(7) 1.0797(6) 1.1125(5) 0.044(2) Uani 1 1 d .
O5W O 0.1137(6) 1.2570(6) 1.0166(4) 0.0372(18) Uani 1 1 d .
O6W O -0.1315(6) 1.1013(6) 1.1830(5) 0.050(2) Uani 1 1 d .
O7W O 0.2071(7) 1.3241(6) 0.7414(5) 0.045(2) Uani 1 1 d .
O8W O 0.0389(7) 1.5093(5) 0.7745(4) 0.0389(18) Uani 1 1 d .
O9W O -0.1193(8) 1.3952(7) 0.8953(6) 0.058(2) Uani 1 1 d .
O10W O 0.0369(8) 1.2159(6) 0.8555(6) 0.060(3) Uani 1 1 d .
O11W O -0.0259(13) 1.3433(7) 0.7292(8) 0.093(5) Uani 1 1 d .
O12W O 1.4517(5) 1.3392(4) 0.4853(3) 0.0199(13) Uani 1 1 d .
O13W O 0.1839(10) 1.0625(9) 0.8512(10) 0.096(7) Uani 0.92(3) 1 d P
O14W O 0.8623(6) 1.6466(5) 0.7845(4) 0.0269(15) Uani 1 1 d .
O15W O 0.2440(9) 1.7385(9) 1.0421(6) 0.076(3) Uani 1 1 d .
O16W O 0.2749(11) 2.2635(9) 0.5978(7) 0.086(4) Uani 1 1 d .
O17W O 0.3823(7) 2.0066(6) 0.7307(7) 0.066(3) Uani 1 1 d .
O18W O 1.1728(7) 1.7616(6) 0.6883(4) 0.0375(18) Uani 1 1 d .

loop_
_atom_site_aniso_label
_atom_site_aniso_U_11
_atom_site_aniso_U_22
_atom_site_aniso_U_33
_atom_site_aniso_U_23
_atom_site_aniso_U_13
_atom_site_aniso_U_12
U1 0.01315(14) 0.00706(13) 0.00653(13) 0.00069(10) -0.00343(10) -0.00323(10)
U2 0.01494(15) 0.00824(13) 0.00627(13) 0.00039(10) -0.00108(11) -0.00136(10)
U3 0.01488(15) 0.00727(13) 0.00674(13) -0.00001(10) 0.00087(11) -0.00267(10)
U4 0.01149(14) 0.00803(13) 0.00810(13) 0.00043(10) 0.00031(10) -0.00160(10)
U5 0.00795(13) 0.00782(13) 0.00886(13) -0.00143(10) -0.00192(10) -0.00125(10)
Mn1 0.0275(8) 0.0366(9) 0.0308(8) -0.0055(7) -0.0036(7) -0.0082(7)
Mn2 0.0279(8) 0.0299(8) 0.0421(9) 0.0046(7) -0.0143(7) -0.0061(6)
Mn3 0.0106(6) 0.0126(6) 0.0067(5) 0.0002(4) -0.0027(4) -0.0030(4)
Mn4 0.0087(5) 0.0107(5) 0.0071(5) -0.0005(4) -0.0020(4) -0.0020(4)
P1 0.0165(10) 0.0081(9) 0.0087(9) 0.0003(7) -0.0035(8) -0.0052(7)
P2 0.0094(9) 0.0093(9) 0.0060(8) 0.0005(7) -0.0006(7) -0.0025(7)
P3 0.0117(9) 0.0063(8) 0.0069(8) -0.0001(7) -0.0003(7) -0.0029(7)
P4 0.0138(10) 0.0093(9) 0.0080(9) 0.0013(7) 0.0005(7) -0.0014(7)
P5 0.0110(9) 0.0081(9) 0.0077(9) -0.0003(7) -0.0019(7) -0.0017(7)
P6 0.0082(9) 0.0093(9) 0.0102(9) -0.0024(7) -0.0032(7) -0.0013(7)
O1 0.027(3) 0.012(3) 0.012(3) -0.002(2) -0.002(2) -0.007(2)
O2 0.025(3) 0.013(3) 0.008(3) 0.005(2) -0.005(2) -0.014(2)
O3 0.018(3) 0.010(3) 0.007(2) 0.003(2) -0.006(2) -0.006(2)
O4 0.016(3) 0.035(4) 0.015(3) -0.001(3) -0.001(2) -0.007(3)
O5 0.020(3) 0.032(4) 0.034(4) 0.008(3) -0.006(3) -0.009(3)
O6 0.017(3) 0.014(3) 0.010(3) 0.001(2) -0.005(2) -0.005(2)
O7 0.010(3) 0.014(3) 0.012(3) -0.006(2) 0.002(2) -0.001(2)
O8 0.010(3) 0.011(3) 0.011(3) -0.002(2) 0.000(2) -0.003(2)
O9 0.031(4) 0.022(4) 0.040(4) -0.011(3) 0.004(3) -0.004(3)
O10 0.020(3) 0.013(3) 0.018(3) -0.004(2) -0.006(2) -0.001(2)
O11 0.010(3) 0.008(2) 0.012(3) 0.002(2) -0.002(2) -0.005(2)
O12 0.017(3) 0.015(3) 0.007(3) 0.001(2) 0.000(2) -0.003(2)
O14 0.015(3) 0.013(3) 0.010(3) -0.002(2) 0.003(2) 0.002(2)
O15 0.021(3) 0.008(3) 0.009(3) 0.000(2) 0.004(2) -0.001(2)
O16 0.019(3) 0.014(3) 0.012(3) 0.001(2) -0.001(2) -0.002(2)
O17 0.024(3) 0.015(3) 0.009(3) 0.004(2) -0.005(2) -0.003(2)
O18 0.017(3) 0.008(3) 0.016(3) 0.001(2) -0.003(2) -0.002(2)
O19 0.018(3) 0.010(3) 0.017(3) 0.003(2) -0.006(2) -0.002(2)
O20 0.025(3) 0.014(3) 0.019(3) 0.001(2) -0.003(3) -0.004(2)
O21 0.018(3) 0.011(3) 0.016(3) 0.000(2) -0.011(2) -0.003(2)
O22 0.012(3) 0.013(3) 0.011(3) -0.003(2) 0.001(2) 0.002(2)
O24 0.020(3) 0.010(3) 0.009(3) 0.002(2) 0.000(2) -0.001(2)
O25 0.025(3) 0.013(3) 0.008(3) -0.002(2) 0.006(2) 0.000(2)
O26 0.015(3) 0.007(3) 0.024(3) -0.001(2) -0.001(2) -0.003(2)
O27 0.009(3) 0.011(3) 0.017(3) -0.005(2) -0.005(2) -0.002(2)
O28 0.009(3) 0.014(3) 0.011(3) -0.008(2) -0.004(2) 0.004(2)
O29 0.013(3) 0.020(3) 0.011(3) -0.001(2) -0.007(2) -0.003(2)
O30 0.018(3) 0.021(3) 0.017(3) -0.004(2) -0.009(2) 0.002(2)
O31 0.022(3) 0.011(3) 0.022(3) -0.004(2) -0.011(3) 0.002(2)
O32 0.019(3) 0.009(3) 0.020(3) -0.004(2) -0.006(2) -0.003(2)
O33 0.030(3) 0.014(3) 0.015(3) 0.001(2) -0.010(3) -0.008(2)
O34 0.017(3) 0.024(3) 0.016(3) 0.004(2) -0.003(2) -0.004(2)
O35 0.019(3) 0.010(3) 0.016(3) -0.002(2) -0.004(2) -0.001(2)
O36 0.017(3) 0.013(3) 0.038(4) -0.002(3) -0.017(3) -0.002(2)
O37 0.017(3) 0.022(3) 0.014(3) 0.003(2) -0.006(2) -0.005(2)
O38 0.014(3) 0.014(3) 0.019(3) -0.004(2) -0.006(2) 0.000(2)
O39 0.022(3) 0.015(3) 0.012(3) 0.004(2) -0.007(2) -0.004(2)
O40 0.013(3) 0.015(3) 0.010(3) -0.002(2) 0.000(2) 0.000(2)
C1 0.020(4) 0.020(4) 0.012(4) 0.001(3) -0.001(3) -0.003(3)
C2 0.015(4) 0.023(5) 0.028(5) 0.008(4) -0.007(4) -0.005(3)
C3 0.016(4) 0.010(4) 0.016(4) -0.001(3) -0.003(3) -0.001(3)
C4 0.019(4) 0.020(4) 0.021(4) -0.002(4) -0.007(4) 0.000(3)
C5 0.013(4) 0.015(4) 0.008(3) 0.001(3) -0.005(3) -0.004(3)
C6 0.014(4) 0.018(4) 0.006(3) 0.001(3) -0.003(3) -0.006(3)
C7 0.018(4) 0.009(4) 0.017(4) 0.000(3) -0.005(3) -0.007(3)
C8 0.015(4) 0.016(4) 0.017(4) 0.002(3) -0.009(3) -0.003(3)
C9 0.014(4) 0.007(3) 0.017(4) 0.003(3) -0.004(3) -0.005(3)
C10 0.015(4) 0.012(4) 0.010(4) -0.001(3) -0.005(3) 0.000(3)
C11 0.008(4) 0.020(4) 0.015(4) 0.002(3) 0.000(3) -0.005(3)
C12 0.018(4) 0.011(4) 0.011(4) 0.000(3) -0.007(3) -0.001(3)
O1W 0.056(6) 0.063(6) 0.034(5) -0.013(4) -0.004(4) -0.026(5)
O2W 0.049(5) 0.074(7) 0.047(5) -0.019(5) -0.003(4) -0.027(5)
O3W 0.029(4) 0.043(5) 0.046(5) -0.004(4) -0.005(4) -0.005(3)
O4W 0.038(5) 0.043(5) 0.053(5) -0.002(4) -0.013(4) -0.013(4)
O5W 0.031(4) 0.049(5) 0.030(4) 0.007(3) -0.006(3) -0.015(4)
O6W 0.021(4) 0.051(5) 0.064(6) 0.007(4) 0.006(4) -0.012(4)
O7W 0.029(4) 0.048(5) 0.052(5) -0.015(4) 0.004(4) -0.008(4)
O8W 0.050(5) 0.033(4) 0.036(4) 0.006(3) -0.018(4) -0.008(4)
O9W 0.041(5) 0.062(6) 0.063(6) -0.003(5) -0.010(5) 0.003(4)
O10W 0.055(6) 0.039(5) 0.075(7) 0.008(5) -0.005(5) -0.016(4)
O11W 0.161(13) 0.051(6) 0.120(10) 0.022(6) -0.118(10) -0.036(7)
O12W 0.029(3) 0.014(3) 0.015(3) 0.001(2) -0.007(3) -0.002(2)
O13W 0.059(9) 0.058(8) 0.185(18) -0.044(9) -0.041(9) -0.012(6)
O14W 0.029(4) 0.023(3) 0.024(3) -0.002(3) -0.002(3) -0.001(3)
O15W 0.050(6) 0.109(9) 0.065(7) -0.027(6) 0.008(5) -0.031(6)
O16W 0.084(9) 0.094(9) 0.089(9) 0.019(7) -0.036(7) -0.030(7)
O17W 0.037(5) 0.038(5) 0.123(10) 0.020(5) -0.030(6) -0.014(4)
O18W 0.039(4) 0.049(5) 0.026(4) -0.011(3) -0.015(3) 0.004(4)

loop_
_atom_type_symbol
_atom_type_description
_atom_type_scat_dispersion_real
_atom_type_scat_dispersion_imag
_atom_type_scat_source
C C 0.0033 0.0016 'International Tables Vol C Tables 4.2.6.8 and 6.1.1.4'
H H 0.0000 0.0000 'International Tables Vol C Tables 4.2.6.8 and 6.1.1.4'
O O 0.0106 0.0060 'International Tables Vol C Tables 4.2.6.8 and 6.1.1.4'
P P 0.1023 0.0942 'International Tables Vol C Tables 4.2.6.8 and 6.1.1.4'
Mn Mn 0.3368 0.7283 'International Tables Vol C Tables 4.2.6.8 and 6.1.1.4'
U U -9.6767 9.6646 'International Tables Vol C Tables 4.2.6.8 and 6.1.1.4'

loop_
_geom_angle_atom_site_label_1
_geom_angle_atom_site_label_2
_geom_angle_atom_site_label_3
_geom_angle
_geom_angle_site_symmetry_1
_geom_angle_site_symmetry_3
O31 U1 O32 177.0(3) . .
O31 U1 O6 89.2(2) . .
O32 U1 O6 93.8(2) . .
O31 U1 O11 91.2(2) . .
O32 U1 O11 89.1(2) . .
O6 U1 O11 80.45(19) . .
O31 U1 O2 88.0(2) . 2_687
O32 U1 O2 89.1(2) . 2_687
O6 U1 O2 161.64(19) . 2_687
O11 U1 O2 81.47(18) . 2_687
O31 U1 O3 93.8(2) . .
O32 U1 O3 87.1(2) . .
O6 U1 O3 76.66(18) . .
O11 U1 O3 156.48(18) . .
O2 U1 O3 121.63(17) 2_687 .
O31 U1 O2 89.5(2) . .
O32 U1 O2 88.6(2) . .
O6 U1 O2 133.97(19) . .
O11 U1 O2 145.58(18) . .
O2 U1 O2 64.2(2) 2_687 .
O3 U1 O2 57.53(17) . .
O31 U1 P1 92.77(19) . .
O32 U1 P1 86.63(18) . .
O6 U1 P1 105.30(14) . .
O11 U1 P1 173.06(13) . .
O2 U1 P1 92.96(13) 2_687 .
O3 U1 P1 28.67(12) . .
O2 U1 P1 28.88(13) . .
O33 U2 O34 178.4(3) . .
O33 U2 O1 90.0(2) . 2_687
O34 U2 O1 91.0(3) . 2_687
O33 U2 O17 90.9(2) . 2_697
O34 U2 O17 88.0(2) . 2_697
O1 U2 O17 82.1(2) 2_687 2_697
O33 U2 O13 91.8(2) . .
O34 U2 O13 89.6(2) . .
O1 U2 O13 79.61(18) 2_687 .
O17 U2 O13 161.51(18) 2_697 .
O33 U2 O14 83.3(2) . 2_697
O34 U2 O14 96.4(2) . 2_697
O1 U2 O14 151.11(19) 2_687 2_697
O17 U2 O14 125.90(19) 2_697 2_697
O13 U2 O14 72.59(17) . 2_697
O33 U2 O15 92.0(2) . 2_697
O34 U2 O15 86.6(2) . 2_697
O1 U2 O15 157.87(19) 2_687 2_697
O17 U2 O15 75.83(19) 2_697 2_697
O13 U2 O15 122.33(16) . 2_697
O14 U2 O15 50.87(17) 2_697 2_697
O33 U2 C6 86.6(2) . 2_697
O34 U2 C6 92.5(3) . 2_697
O1 U2 C6 175.3(2) 2_687 2_697
O17 U2 C6 101.2(2) 2_697 2_697
O13 U2 C6 97.26(19) . 2_697
O14 U2 C6 25.05(19) 2_697 2_697
O15 U2 C6 25.84(19) 2_697 2_697
O35 U3 O36 177.0(3) . .
O35 U3 O22 90.2(2) . .
O36 U3 O22 92.0(2) . .
O35 U3 O18 84.7(2) . .
O36 U3 O18 92.3(2) . .
O22 U3 O18 141.95(19) . .
O35 U3 O12 89.6(2) . .
O36 U3 O12 92.8(2) . .
O22 U3 O12 78.18(19) . .
O18 U3 O12 139.3(2) . .
O35 U3 O25 92.8(2) . .
O36 U3 O25 85.9(3) . .
O22 U3 O25 73.28(19) . .
O18 U3 O25 69.4(2) . .
O12 U3 O25 151.4(2) . .
O35 U3 O15 92.6(2) . .
O36 U3 O15 86.5(2) . .
O22 U3 O15 149.87(19) . .
O18 U3 O15 68.16(19) . .
O12 U3 O15 71.84(19) . .
O25 U3 O15 136.41(19) . .
O37 U4 O38 178.0(3) . .
O37 U4 O26 92.1(2) . 2_796
O38 U4 O26 89.5(2) . 2_796
O37 U4 O16 87.9(2) . .
O38 U4 O16 91.0(2) . .
O26 U4 O16 83.8(2) 2_796 .
O37 U4 O23 87.8(2) . 2_796
O38 U4 O23 93.7(2) . 2_796
O26 U4 O23 78.81(18) 2_796 2_796
O16 U4 O23 161.86(18) . 2_796
O37 U4 O24 95.2(2) . .
O38 U4 O24 84.1(2) . .
O26 U4 O24 148.4(2) 2_796 .
O16 U4 O24 127.14(19) . .
O23 U4 O24 70.82(17) 2_796 .
O37 U4 O25 86.6(2) . .
O38 U4 O25 91.5(2) . .
O26 U4 O25 160.18(19) 2_796 .
O16 U4 O25 76.44(19) . .
O23 U4 O25 120.85(17) 2_796 .
O24 U4 O25 51.24(17) . .
O37 U4 C10 91.6(2) . .
O38 U4 C10 87.0(2) . .
O26 U4 C10 172.9(2) 2_796 .
O16 U4 C10 102.5(2) . .
O23 U4 C10 95.20(19) 2_796 .
O24 U4 C10 24.9(2) . .
O25 U4 C10 26.39(19) . .
O39 U5 O40 178.0(3) . .
O39 U5 O7 92.5(2) . .
O40 U5 O7 89.5(2) . .
O39 U5 O21 88.9(2) . .
O40 U5 O21 91.6(2) . .
O7 U5 O21 82.0(2) . .
O39 U5 O27 91.2(2) . .
O40 U5 O27 86.9(2) . .
O7 U5 O27 163.16(18) . .
O21 U5 O27 81.67(19) . .
O39 U5 O28 91.9(2) . 2_786
O40 U5 O28 88.5(2) . 2_786
O7 U5 O28 75.37(18) . 2_786
O21 U5 O28 157.35(19) . 2_786
O27 U5 O28 120.94(17) . 2_786
O39 U5 O27 89.8(2) . 2_786
O40 U5 O27 88.7(2) . 2_786
O7 U5 O27 132.95(18) . 2_786
O21 U5 O27 145.06(19) . 2_786
O27 U5 O27 63.5(2) . 2_786
O28 U5 O27 57.59(17) 2_786 2_786
O39 U5 P6 92.38(19) . 2_786
O40 U5 P6 86.97(18) . 2_786
O7 U5 P6 104.17(14) . 2_786
O21 U5 P6 173.65(15) . 2_786
O27 U5 P6 92.08(13) . 2_786
O28 U5 P6 28.86(12) 2_786 2_786
O27 U5 P6 28.79(12) 2_786 2_786
O1W Mn1 O2W 176.4(4) . .
O1W Mn1 O3W 89.3(4) . .
O2W Mn1 O3W 87.2(4) . .
O1W Mn1 O4W 93.7(4) . .
O2W Mn1 O4W 89.9(4) . .
O3W Mn1 O4W 171.4(3) . .
O1W Mn1 O5W 91.4(3) . .
O2W Mn1 O5W 88.8(3) . .
O3W Mn1 O5W 103.7(3) . .
O4W Mn1 O5W 84.3(3) . .
O1W Mn1 O6W 88.2(4) . .
O2W Mn1 O6W 92.3(4) . .
O3W Mn1 O6W 88.5(3) . .
O4W Mn1 O6W 83.6(3) . .
O5W Mn1 O6W 167.8(3) . .
O7W Mn2 O8W 92.5(3) . .
O7W Mn2 O9W 176.5(4) . .
O8W Mn2 O9W 90.7(4) . .
O7W Mn2 O10W 89.7(4) . .
O8W Mn2 O10W 173.6(4) . .
O9W Mn2 O10W 87.0(4) . .
O7W Mn2 O11W 87.6(5) . .
O8W Mn2 O11W 86.3(3) . .
O9W Mn2 O11W 91.4(5) . .
O10W Mn2 O11W 87.7(4) . .
O7W Mn2 O5 89.5(3) . .
O8W Mn2 O5 90.4(3) . .
O9W Mn2 O5 91.7(3) . .
O10W Mn2 O5 95.7(3) . .
O11W Mn2 O5 175.6(4) . .
O3 Mn3 O4 87.7(2) . .
O3 Mn3 O8 90.9(2) . .
O4 Mn3 O8 176.4(2) . .
O3 Mn3 O30 173.1(2) . 1_455
O4 Mn3 O30 93.3(2) . 1_455
O8 Mn3 O30 88.4(2) . 1_455
O3 Mn3 O20 96.8(2) . 1_545
O4 Mn3 O20 85.0(2) . 1_545
O8 Mn3 O20 91.9(2) . 1_545
O30 Mn3 O20 90.1(2) 1_455 1_545
O3 Mn3 O10 90.3(2) . .
O4 Mn3 O10 92.3(2) . .
O8 Mn3 O10 91.1(2) . .
O30 Mn3 O10 82.9(2) 1_455 .
O20 Mn3 O10 172.3(2) 1_545 .
O19 Mn4 O28 96.3(2) 2_796 .
O19 Mn4 O8 93.6(2) 2_796 2_786
O28 Mn4 O8 89.3(2) . 2_786
O19 Mn4 O12W 161.6(2) 2_796 .
O28 Mn4 O12W 97.8(2) . .
O8 Mn4 O12W 98.4(2) 2_786 .
O19 Mn4 O29 82.8(2) 2_796 2_886
O28 Mn4 O29 160.2(2) . 2_886
O8 Mn4 O29 110.5(2) 2_786 2_886
O12W Mn4 O29 80.0(2) . 2_886
O19 Mn4 O29 84.8(2) 2_796 .
O28 Mn4 O29 84.6(2) . .
O8 Mn4 O29 173.5(2) 2_786 .
O12W Mn4 O29 84.7(2) . .
O29 Mn4 O29 75.6(2) 2_886 .
O1 P1 O2 114.6(3) . .
O1 P1 O3 113.4(3) . .
O2 P1 O3 103.0(3) . .
O1 P1 C1 108.2(4) . .
O2 P1 C1 108.5(4) . .
O3 P1 C1 109.0(4) . .
O1 P1 U1 132.8(3) . .
O2 P1 U1 53.0(2) . .
O3 P1 U1 50.1(2) . .
C1 P1 U1 119.0(3) . .
O6 P2 O7 112.9(3) . .
O6 P2 O8 110.6(3) . .
O7 P2 O8 110.3(3) . .
O6 P2 C3 107.2(4) . .
O7 P2 C3 108.5(3) . .
O8 P2 C3 106.9(4) . .
O11 P3 O12 112.4(3) . .
O11 P3 O13 112.5(3) . .
O12 P3 O13 109.1(3) . .
O11 P3 C5 107.9(3) . .
O12 P3 C5 105.8(3) . .
O13 P3 C5 108.9(3) . .
O16 P4 O17 110.5(3) . .
O16 P4 O18 110.7(3) . .
O17 P4 O18 111.3(3) . .
O16 P4 C7 109.5(4) . .
O17 P4 C7 108.6(4) . .
O18 P4 C7 106.1(3) . .
O21 P5 O22 112.0(3) . .
O21 P5 O23 111.8(3) . .
O22 P5 O23 109.9(3) . .
O21 P5 C9 107.2(3) . .
O22 P5 C9 106.3(4) . .
O23 P5 C9 109.4(3) . .
O26 P6 O27 115.4(3) . .
O26 P6 O28 113.9(3) . .
O27 P6 O28 102.7(3) . .
O26 P6 C11 109.2(4) . .
O27 P6 C11 106.6(3) . .
O28 P6 C11 108.6(4) . .
O26 P6 U5 135.1(3) . 2_786
O27 P6 U5 52.8(2) . 2_786
O28 P6 U5 50.1(2) . 2_786
C11 P6 U5 115.8(3) . 2_786
P1 O1 U2 170.1(4) . 2_687
P1 O2 U1 145.7(3) . 2_687
P1 O2 U1 98.1(3) . .
U1 O2 U1 115.8(2) 2_687 .
P1 O3 Mn3 125.1(3) . .
P1 O3 U1 101.3(3) . .
Mn3 O3 U1 129.1(2) . .
C2 O4 Mn3 133.1(6) . .
C2 O5 Mn2 122.5(6) . .
P2 O6 U1 156.5(3) . .
P2 O7 U5 147.5(3) . .
P2 O8 Mn4 123.0(3) . 2_786
P2 O8 Mn3 116.1(3) . .
Mn4 O8 Mn3 109.2(2) 2_786 .
C4 O10 Mn3 132.5(6) . .
P3 O11 U1 142.3(3) . .
P3 O12 U3 134.3(3) . .
P3 O13 U2 135.5(3) . .
C6 O14 U2 97.3(5) . 2_697
C6 O15 U3 130.6(5) . .
C6 O15 U2 93.1(5) . 2_697
U3 O15 U2 136.2(2) . 2_697
P4 O16 U4 138.8(3) . .
P4 O17 U2 135.8(4) . 2_697
P4 O18 U3 124.7(3) . .
C8 O19 Mn4 131.2(5) . 2_796
C8 O20 Mn3 137.0(5) . 1_565
P5 O21 U5 142.0(3) . .
P5 O22 U3 135.5(3) . .
P5 O23 U4 137.6(3) . 2_796
C10 O24 U4 97.2(5) . .
C10 O25 U3 132.0(5) . .
C10 O25 U4 92.8(4) . .
U3 O25 U4 134.8(2) . .
P6 O26 U4 169.2(4) . 2_796
P6 O27 U5 144.4(3) . .
P6 O27 U5 98.4(3) . 2_786
U5 O27 U5 116.5(2) . 2_786
P6 O28 Mn4 124.0(3) . .
P6 O28 U5 101.1(3) . 2_786
Mn4 O28 U5 132.9(2) . 2_786
C12 O29 Mn4 118.3(5) . 2_886
C12 O29 Mn4 137.1(5) . .
Mn4 O29 Mn4 104.4(2) 2_886 .
C12 O30 Mn3 133.0(5) . 1_655
C2 C1 P1 111.5(6) . .
C2 C1 H12A 109.3 . .
P1 C1 H12A 109.3 . .
C2 C1 H12B 109.3 . .
P1 C1 H12B 109.3 . .
H12A C1 H12B 108.0 . .
O4 C2 O5 123.7(9) . .
O4 C2 C1 117.7(8) . .
O5 C2 C1 118.6(8) . .
C4 C3 P2 113.1(6) . .
C4 C3 H1A 109.0 . .
P2 C3 H1A 109.0 . .
C4 C3 H1B 109.0 . .
P2 C3 H1B 109.0 . .
H1A C3 H1B 107.8 . .
O9 C4 O10 122.9(8) . .
O9 C4 C3 118.4(8) . .
O10 C4 C3 118.6(7) . .
C6 C5 P3 110.8(5) . .
C6 C5 H6A 109.5 . .
P3 C5 H6A 109.5 . .
C6 C5 H6B 109.5 . .
P3 C5 H6B 109.5 . .
H6A C5 H6B 108.1 . .
O14 C6 O15 118.6(7) . .
O14 C6 C5 121.9(7) . .
O15 C6 C5 119.4(7) . .
O14 C6 U2 57.7(4) . 2_697
O15 C6 U2 61.0(4) . 2_697
C5 C6 U2 178.3(5) . 2_697
C8 C7 P4 111.9(5) . .
C8 C7 H5A 109.2 . .
P4 C7 H5A 109.2 . .
C8 C7 H5B 109.2 . .
P4 C7 H5B 109.2 . .
H5A C7 H5B 107.9 . .
O19 C8 O20 125.1(8) . .
O19 C8 C7 117.2(7) . .
O20 C8 C7 117.7(7) . .
C10 C9 P5 111.2(5) . .
C10 C9 H4A 109.4 . .
P5 C9 H4A 109.4 . .
C10 C9 H4B 109.4 . .
P5 C9 H4B 109.4 . .
H4A C9 H4B 108.0 . .
O24 C10 O25 118.7(7) . .
O24 C10 C9 122.8(7) . .
O25 C10 C9 118.5(7) . .
O24 C10 U4 57.9(4) . .
O25 C10 U4 60.8(4) . .
C9 C10 U4 179.1(6) . .
C12 C11 P6 113.8(5) . .
C12 C11 H2A 108.8 . .
P6 C11 H2A 108.8 . .
C12 C11 H2B 108.8 . .
P6 C11 H2B 108.8 . .
H2A C11 H2B 107.7 . .
O29 C12 O30 123.4(7) . .
O29 C12 C11 119.1(7) . .
O30 C12 C11 117.5(7) . .

loop_
_geom_bond_atom_site_label_1
_geom_bond_atom_site_label_2
_geom_bond_distance
_geom_bond_site_symmetry_2
U1 O31 1.770(6) .
U1 O32 1.780(6) .
U1 O6 2.265(5) .
U1 O11 2.339(5) .
U1 O2 2.402(5) 2_687
U1 O3 2.467(5) .
U1 O2 2.545(5) .
U1 P1 3.155(2) .
U2 O33 1.771(6) .
U2 O34 1.770(6) .
U2 O1 2.283(6) 2_687
U2 O17 2.293(6) 2_697
U2 O13 2.311(5) .
U2 O14 2.515(6) 2_697
U2 O15 2.587(5) 2_697
U2 C6 2.952(8) 2_697
U3 O35 1.768(6) .
U3 O36 1.817(6) .
U3 O22 2.314(5) .
U3 O18 2.352(6) .
U3 O12 2.350(5) .
U3 O25 2.469(6) .
U3 O15 2.479(5) .
U4 O37 1.760(6) .
U4 O38 1.776(6) .
U4 O26 2.283(5) 2_796
U4 O16 2.281(6) .
U4 O23 2.327(5) 2_796
U4 O24 2.496(5) .
U4 O25 2.554(6) .
U4 C10 2.923(8) .
U5 O39 1.766(6) .
U5 O40 1.786(6) .
U5 O7 2.278(5) .
U5 O21 2.304(5) .
U5 O27 2.396(5) .
U5 O28 2.455(5) 2_786
U5 O27 2.529(5) 2_786
U5 P6 3.1416(19) 2_786
Mn1 O1W 2.126(8) .
Mn1 O2W 2.173(9) .
Mn1 O3W 2.179(8) .
Mn1 O4W 2.188(9) .
Mn1 O5W 2.216(7) .
Mn1 O6W 2.233(8) .
Mn2 O7W 2.151(8) .
Mn2 O8W 2.162(8) .
Mn2 O9W 2.167(9) .
Mn2 O10W 2.190(9) .
Mn2 O11W 2.201(10) .
Mn2 O5 2.211(7) .
Mn3 O3 2.168(5) .
Mn3 O4 2.172(6) .
Mn3 O8 2.167(5) .
Mn3 O30 2.173(6) 1_455
Mn3 O20 2.174(6) 1_545
Mn3 O10 2.188(6) .
Mn4 O19 2.123(6) 2_796
Mn4 O28 2.142(5) .
Mn4 O8 2.152(5) 2_786
Mn4 O12W 2.193(6) .
Mn4 O29 2.237(6) 2_886
Mn4 O29 2.307(6) .
P1 O1 1.488(6) .
P1 O2 1.539(6) .
P1 O3 1.544(5) .
P1 C1 1.789(9) .
P2 O6 1.524(6) .
P2 O7 1.528(6) .
P2 O8 1.538(6) .
P2 C3 1.793(8) .
P3 O11 1.523(5) .
P3 O12 1.533(6) .
P3 O13 1.580(5) .
P3 C5 1.818(8) .
P4 O16 1.515(6) .
P4 O17 1.518(6) .
P4 O18 1.533(6) .
P4 C7 1.788(9) .
P5 O21 1.526(6) .
P5 O22 1.531(6) .
P5 O23 1.545(5) .
P5 C9 1.824(8) .
P6 O26 1.498(6) .
P6 O27 1.530(6) .
P6 O28 1.545(5) .
P6 C11 1.787(8) .
P6 U5 3.1415(19) 2_786
O1 U2 2.283(6) 2_687
O2 U1 2.402(5) 2_687
O4 C2 1.252(11) .
O5 C2 1.270(11) .
O8 Mn4 2.152(5) 2_786
O9 C4 1.250(11) .
O10 C4 1.294(11) .
O14 C6 1.260(9) .
O14 U2 2.515(6) 2_697
O15 C6 1.289(9) .
O15 U2 2.587(5) 2_697
O17 U2 2.293(6) 2_697
O19 C8 1.257(10) .
O19 Mn4 2.123(6) 2_796
O20 C8 1.272(10) .
O20 Mn3 2.174(6) 1_565
O23 U4 2.327(5) 2_796
O24 C10 1.238(10) .
O25 C10 1.301(9) .
O26 U4 2.283(5) 2_796
O27 U5 2.529(5) 2_786
O28 U5 2.455(5) 2_786
O29 C12 1.262(10) .
O29 Mn4 2.237(6) 2_886
O30 C12 1.264(9) .
O30 Mn3 2.173(6) 1_655
C1 C2 1.544(13) .
C1 H12A 0.9900 .
C1 H12B 0.9900 .
C3 C4 1.522(12) .
C3 H1A 0.9900 .
C3 H1B 0.9900 .
C5 C6 1.489(11) .
C5 H6A 0.9900 .
C5 H6B 0.9900 .
C6 U2 2.952(8) 2_697
C7 C8 1.528(11) .
C7 H5A 0.9900 .
C7 H5B 0.9900 .
C9 C10 1.495(10) .
C9 H4A 0.9900 .
C9 H4B 0.9900 .
C11 C12 1.510(11) .
C11 H2A 0.9900 .
C11 H2B 0.9900 .

loop_
_platon_squeeze_void_nr
_platon_squeeze_void_average_x
_platon_squeeze_void_average_y
_platon_squeeze_void_average_z
_platon_squeeze_void_volume
_platon_squeeze_void_count_electrons
_platon_squeeze_void_content
1 0.500 0.000 0.500 412 142 ' '
2 0.033 0.431 0.083 7 2 ' '
3 0.225 0.937 0.018 10 6 ' '
4 0.266 0.896 0.923 6 1 ' '
5 0.741 0.096 0.064 10 4 ' '
6 0.777 0.060 0.969 6 3 ' '
7 0.967 0.569 0.917 7 2 ' '
